data_1503962
loop_
_publ_author_name
'Gromov, Alexey'
'Enev, Valentin'
'Mulzer, Johann'

_publ_section_title
;
 A desymmetrization approach toward highly oxygenated cis-decalins.
;
_journal_issue 13
_journal_name_full 'Organic letters'
_journal_page_first 2884
_journal_page_last 2886
_journal_paper_doi 10.1021/ol900834c
_journal_volume 11
_journal_year 2009
_chemical_absolute_configuration ad
_chemical_formula_moiety 'C15 H16 Cl3 N O5'
_chemical_formula_sum 'C15 H16 Cl3 N O5'
_chemical_formula_weight 396.64
_chemical_name_systematic
; 
(2,2,2-Trichloro-acetyl)-carbamic acid (1R,2S,3S,4S,7R,8S)-
4-methoxymethyl-11-oxatricyclo[6.2.1.0^2,7^]undeca-5,9-
dien-3-yl ester  
;
_space_group_IT_number 19
_symmetry_cell_setting orthorhombic
_symmetry_space_group_name_Hall 'P 2ac 2ab'
_symmetry_space_group_name_H-M 'P 21 21 21'
_atom_sites_solution_hydrogens geom
_atom_sites_solution_primary direct
_atom_sites_solution_secondary difmap
_audit_creation_method SHELXL-97
_cell_angle_alpha 90.00
_cell_angle_beta 90.00
_cell_angle_gamma 90.00
_cell_formula_units_Z 4
_cell_length_a 9.4608(5)
_cell_length_b 13.0758(6)
_cell_length_c 14.0284(8)
_cell_measurement_reflns_used 1230
_cell_measurement_temperature 100(2)
_cell_measurement_theta_max 31.27
_cell_measurement_theta_min 3.89
_cell_volume 1735.42(16)
_computing_structure_refinement 'SHELXL-97 (Sheldrick, 1997)'
_computing_structure_solution 'SHELXS-97 (Sheldrick, 1990)'
_diffrn_ambient_temperature 100(2)
_diffrn_measured_fraction_theta_full 0.995
_diffrn_measured_fraction_theta_max 0.995
_diffrn_measurement_device_type 'Bruker X8 APEXII CCD'
_diffrn_radiation_monochromator graphite
_diffrn_radiation_source 'fine-focus sealed tube'
_diffrn_radiation_type MoK\a
_diffrn_radiation_wavelength 0.71073
_diffrn_reflns_av_R_equivalents 0.0457
_diffrn_reflns_av_sigmaI/netI 0.0152
_diffrn_reflns_limit_h_max 13
_diffrn_reflns_limit_h_min -13
_diffrn_reflns_limit_k_max 18
_diffrn_reflns_limit_k_min -18
_diffrn_reflns_limit_l_max 19
_diffrn_reflns_limit_l_min -19
_diffrn_reflns_number 116235
_diffrn_reflns_theta_full 30.11
_diffrn_reflns_theta_max 30.11
_diffrn_reflns_theta_min 2.60
_exptl_absorpt_coefficient_mu 0.553
_exptl_absorpt_correction_T_max 0.9729
_exptl_absorpt_correction_T_min 0.8742
_exptl_absorpt_correction_type multi-scan
_exptl_absorpt_process_details SADABS
_exptl_crystal_colour colorless
_exptl_crystal_density_diffrn 1.518
_exptl_crystal_density_meas ?
_exptl_crystal_density_method 'not measured'
_exptl_crystal_description plate
_exptl_crystal_F_000 816
_exptl_crystal_size_max 0.25
_exptl_crystal_size_mid 0.25
_exptl_crystal_size_min 0.05
_refine_diff_density_max 0.428
_refine_diff_density_min -0.210
_refine_diff_density_rms 0.059
_refine_ls_abs_structure_details 'Flack H D (1983), Acta Cryst. A39, 876-881'
_refine_ls_abs_structure_Flack 0.01(4)
_refine_ls_extinction_method none
_refine_ls_goodness_of_fit_ref 1.057
_refine_ls_hydrogen_treatment constr
_refine_ls_matrix_type full
_refine_ls_number_parameters 217
_refine_ls_number_reflns 5087
_refine_ls_number_restraints 0
_refine_ls_restrained_S_all 1.057
_refine_ls_R_factor_all 0.0304
_refine_ls_R_factor_gt 0.0276
_refine_ls_shift/su_max 0.002
_refine_ls_shift/su_mean 0.000
_refine_ls_structure_factor_coef Fsqd
_refine_ls_weighting_details 'calc w=1/[\s^2^(Fo^2^)+(0.0492P)^2^+0.4987P] where P=(Fo^2^+2Fc^2^)/3'
_refine_ls_weighting_scheme calc
_refine_ls_wR_factor_gt 0.0758
_refine_ls_wR_factor_ref 0.0779
_reflns_number_gt 4833
_reflns_number_total 5087
_reflns_threshold_expression >2sigma(I)
_cod_data_source_file ol900834c_si_001.cif
_cod_data_source_block AlGr756
_cod_depositor_comments
;
The following automatic conversions were performed:

'_exptl_crystal_density_meas' value 'not measured' was changed to '?'
- the value is perceived as not measured.

Automatic conversion script
Id: cif_fix_values 3008 2015-01-20 13:52:24Z robertas 
;
_cod_original_sg_symbol_H-M P212121
_cod_database_code 1503962

loop_
_symmetry_equiv_pos_as_xyz
'x, y, z'
'-x+1/2, -y, z+1/2'
'-x, y+1/2, -z+1/2'
'x+1/2, -y+1/2, -z'

loop_
_atom_site_label
_atom_site_type_symbol
_atom_site_fract_x
_atom_site_fract_y
_atom_site_fract_z
_atom_site_U_iso_or_equiv
_atom_site_adp_type
_atom_site_occupancy
_atom_site_symmetry_multiplicity
_atom_site_calc_flag
_atom_site_refinement_flags
Cl1 Cl 0.11461(4) 1.10902(3) -0.08437(3) 0.01994(8) Uani 1 1 d .
Cl2 Cl -0.14982(4) 1.06602(3) 0.01202(3) 0.02256(8) Uani 1 1 d .
Cl3 Cl 0.00287(5) 1.25106(3) 0.05281(3) 0.02964(10) Uani 1 1 d .
O1 O 0.13813(17) 1.11152(10) 0.17398(9) 0.0305(3) Uani 1 1 d .
O2 O 0.21365(14) 0.92465(9) 0.23831(7) 0.0205(2) Uani 1 1 d .
O3 O 0.22312(12) 0.80988(8) 0.11778(7) 0.0152(2) Uani 1 1 d .
O4 O 0.08357(11) 0.53202(9) 0.06229(8) 0.0183(2) Uani 1 1 d .
O5 O 0.57182(11) 0.65208(8) 0.08543(7) 0.01504(19) Uani 1 1 d .
N1 N 0.12572(13) 0.96218(9) 0.08847(8) 0.0131(2) Uani 1 1 d .
H1 H 0.0993 0.9351 0.0339 0.016 Uiso 1 1 calc R
C1 C 0.01991(16) 1.12075(11) 0.02388(10) 0.0156(3) Uani 1 1 d .
C2 C 0.10213(16) 1.06489(12) 0.10481(10) 0.0156(2) Uani 1 1 d .
C3 C 0.19075(15) 0.90045(11) 0.15694(10) 0.0136(2) Uani 1 1 d .
C4 C 0.28742(16) 0.73541(11) 0.18321(9) 0.0139(2) Uani 1 1 d .
H4 H 0.2433 0.7426 0.2476 0.017 Uiso 1 1 calc R
C5 C 0.44485(15) 0.75725(11) 0.19070(9) 0.0132(2) Uani 1 1 d .
H5 H 0.4590 0.8245 0.2233 0.016 Uiso 1 1 calc R
C6 C 0.52754(15) 0.67282(11) 0.24604(10) 0.0142(3) Uani 1 1 d .
H6 H 0.5645 0.6992 0.3081 0.017 Uiso 1 1 calc R
C7 C 0.44372(17) 0.57570(12) 0.25944(10) 0.0174(3) Uani 1 1 d .
H7 H 0.4762 0.5276 0.3052 0.021 Uiso 1 1 calc R
C8 C 0.32661(16) 0.55364(11) 0.21071(11) 0.0172(3) Uani 1 1 d .
H8 H 0.2856 0.4878 0.2180 0.021 Uiso 1 1 calc R
C9 C 0.25643(16) 0.62920(11) 0.14432(10) 0.0147(3) Uani 1 1 d .
H9 H 0.3016 0.6230 0.0801 0.018 Uiso 1 1 calc R
C10 C 0.09901(16) 0.60832(12) 0.13361(11) 0.0179(3) Uani 1 1 d .
H10A H 0.0590 0.5841 0.1948 0.021 Uiso 1 1 calc R
H10B H 0.0488 0.6715 0.1145 0.021 Uiso 1 1 calc R
C11 C -0.06038(17) 0.50466(13) 0.04968(13) 0.0211(3) Uani 1 1 d .
H11A H -0.0677 0.4520 0.0003 0.032 Uiso 1 1 calc R
H11B H -0.1145 0.5651 0.0303 0.032 Uiso 1 1 calc R
H11C H -0.0983 0.4781 0.1098 0.032 Uiso 1 1 calc R
C12 C 0.52649(15) 0.75775(11) 0.09365(10) 0.0150(3) Uani 1 1 d .
H12 H 0.4721 0.7848 0.0380 0.018 Uiso 1 1 calc R
C13 C 0.66488(17) 0.81213(12) 0.11438(11) 0.0184(3) Uani 1 1 d .
H13 H 0.6918 0.8790 0.0949 0.022 Uiso 1 1 calc R
C14 C 0.74047(16) 0.74616(13) 0.16561(11) 0.0184(3) Uani 1 1 d .
H14 H 0.8320 0.7569 0.1916 0.022 Uiso 1 1 calc R
C15 C 0.65072(16) 0.65025(11) 0.17411(10) 0.0153(2) Uani 1 1 d .
H15 H 0.7045 0.5858 0.1865 0.018 Uiso 1 1 calc R

loop_
_atom_site_aniso_label
_atom_site_aniso_U_11
_atom_site_aniso_U_22
_atom_site_aniso_U_33
_atom_site_aniso_U_23
_atom_site_aniso_U_13
_atom_site_aniso_U_12
Cl1 0.02316(17) 0.02069(17) 0.01596(14) 0.00361(13) 0.00185(12) 0.00139(13)
Cl2 0.01507(15) 0.02461(18) 0.02799(18) -0.00018(15) -0.00149(13) 0.00157(14)
Cl3 0.0448(2) 0.01224(15) 0.0319(2) -0.00395(14) -0.00786(18) 0.00812(16)
O1 0.0508(8) 0.0179(5) 0.0226(5) -0.0065(5) -0.0141(6) 0.0067(6)
O2 0.0341(6) 0.0158(5) 0.0117(4) -0.0033(4) -0.0056(4) 0.0083(5)
O3 0.0219(5) 0.0124(5) 0.0112(4) -0.0018(4) -0.0028(4) 0.0072(4)
O4 0.0143(5) 0.0197(5) 0.0209(5) -0.0034(4) 0.0018(4) -0.0015(4)
O5 0.0204(5) 0.0134(4) 0.0114(4) -0.0009(4) -0.0001(4) 0.0061(4)
N1 0.0172(5) 0.0123(5) 0.0098(5) -0.0017(4) -0.0024(4) 0.0045(4)
C1 0.0180(6) 0.0117(6) 0.0172(6) -0.0012(5) -0.0009(5) 0.0019(5)
C2 0.0180(6) 0.0139(6) 0.0148(6) -0.0008(5) -0.0011(5) 0.0022(5)
C3 0.0159(6) 0.0125(6) 0.0125(5) -0.0004(5) -0.0009(5) 0.0040(5)
C4 0.0184(6) 0.0125(6) 0.0109(5) 0.0001(5) -0.0017(5) 0.0065(5)
C5 0.0185(6) 0.0108(6) 0.0105(5) -0.0001(4) 0.0000(5) 0.0043(5)
C6 0.0184(6) 0.0138(6) 0.0103(5) 0.0008(5) -0.0011(5) 0.0047(5)
C7 0.0231(7) 0.0151(6) 0.0140(6) 0.0050(5) 0.0019(5) 0.0052(5)
C8 0.0209(7) 0.0130(6) 0.0177(6) 0.0027(5) 0.0023(5) 0.0033(5)
C9 0.0165(6) 0.0134(6) 0.0142(6) -0.0002(5) -0.0010(5) 0.0034(5)
C10 0.0170(6) 0.0180(7) 0.0187(6) -0.0022(5) 0.0015(5) 0.0040(5)
C11 0.0173(7) 0.0186(7) 0.0272(7) 0.0022(6) 0.0010(6) -0.0027(5)
C12 0.0207(6) 0.0127(6) 0.0115(5) 0.0015(5) 0.0010(5) 0.0048(5)
C13 0.0226(7) 0.0152(6) 0.0174(6) 0.0013(5) 0.0033(6) 0.0007(5)
C14 0.0189(6) 0.0177(7) 0.0185(6) -0.0015(5) 0.0012(5) 0.0014(6)
C15 0.0179(6) 0.0149(6) 0.0131(6) -0.0006(5) -0.0017(5) 0.0035(5)

loop_
_atom_type_symbol
_atom_type_description
_atom_type_scat_dispersion_real
_atom_type_scat_dispersion_imag
_atom_type_scat_source
C C 0.0033 0.0016 'International Tables Vol C Tables 4.2.6.8 and 6.1.1.4'
H H 0.0000 0.0000 'International Tables Vol C Tables 4.2.6.8 and 6.1.1.4'
N N 0.0061 0.0033 'International Tables Vol C Tables 4.2.6.8 and 6.1.1.4'
O O 0.0106 0.0060 'International Tables Vol C Tables 4.2.6.8 and 6.1.1.4'
Cl Cl 0.1484 0.1585 'International Tables Vol C Tables 4.2.6.8 and 6.1.1.4'

loop_
_geom_angle_atom_site_label_1
_geom_angle_atom_site_label_2
_geom_angle_atom_site_label_3
_geom_angle
C3 O3 C4 115.06(10)
C11 O4 C10 111.32(12)
C15 O5 C12 95.71(10)
C2 N1 C3 121.27(12)
C2 N1 H1 119.4
C3 N1 H1 119.4
C2 C1 Cl3 109.38(10)
C2 C1 Cl2 109.43(10)
Cl3 C1 Cl2 109.33(8)
C2 C1 Cl1 109.38(10)
Cl3 C1 Cl1 109.16(8)
Cl2 C1 Cl1 110.14(8)
O1 C2 N1 125.79(14)
O1 C2 C1 119.64(14)
N1 C2 C1 114.57(12)
O2 C3 O3 125.41(14)
O2 C3 N1 125.38(13)
O3 C3 N1 109.21(11)
O3 C4 C5 108.91(12)
O3 C4 C9 107.53(11)
C5 C4 C9 112.66(11)
O3 C4 H4 109.2
C5 C4 H4 109.2
C9 C4 H4 109.2
C4 C5 C6 113.13(12)
C4 C5 C12 115.10(11)
C6 C5 C12 100.86(10)
C4 C5 H5 109.1
C6 C5 H5 109.1
C12 C5 H5 109.1
C7 C6 C5 113.21(12)
C7 C6 C15 108.19(12)
C5 C6 C15 100.69(11)
C7 C6 H6 111.4
C5 C6 H6 111.4
C15 C6 H6 111.4
C8 C7 C6 123.70(13)
C8 C7 H7 118.2
C6 C7 H7 118.2
C7 C8 C9 122.65(14)
C7 C8 H8 118.7
C9 C8 H8 118.7
C8 C9 C4 106.93(11)
C8 C9 C10 111.94(13)
C4 C9 C10 112.83(12)
C8 C9 H9 108.3
C4 C9 H9 108.3
C10 C9 H9 108.3
O4 C10 C9 107.23(11)
O4 C10 H10A 110.3
C9 C10 H10A 110.3
O4 C10 H10B 110.3
C9 C10 H10B 110.3
H10A C10 H10B 108.5
O4 C11 H11A 109.5
O4 C11 H11B 109.5
H11A C11 H11B 109.5
O4 C11 H11C 109.5
H11A C11 H11C 109.5
H11B C11 H11C 109.5
O5 C12 C13 101.91(11)
O5 C12 C5 102.18(10)
C13 C12 C5 105.13(11)
O5 C12 H12 115.3
C13 C12 H12 115.3
C5 C12 H12 115.3
C14 C13 C12 105.26(13)
C14 C13 H13 127.4
C12 C13 H13 127.4
C13 C14 C15 106.08(14)
C13 C14 H14 127.0
C15 C14 H14 127.0
O5 C15 C14 101.93(11)
O5 C15 C6 99.56(11)
C14 C15 C6 108.07(12)
O5 C15 H15 115.1
C14 C15 H15 115.1
C6 C15 H15 115.1

loop_
_geom_bond_atom_site_label_1
_geom_bond_atom_site_label_2
_geom_bond_distance
Cl1 C1 1.7699(15)
Cl2 C1 1.7658(15)
Cl3 C1 1.7590(15)
O1 C2 1.1955(19)
O2 C3 1.2042(17)
O3 C3 1.3410(17)
O3 C4 1.4700(16)
O4 C11 1.4191(19)
O4 C10 1.4205(18)
O5 C15 1.4510(17)
O5 C12 1.4514(17)
N1 C2 1.3806(18)
N1 C3 1.3974(17)
N1 H1 0.8800
C1 C2 1.558(2)
C4 C5 1.520(2)
C4 C9 1.521(2)
C4 H4 1.0000
C5 C6 1.5599(19)
C5 C12 1.565(2)
C5 H5 1.0000
C6 C7 1.509(2)
C6 C15 1.569(2)
C6 H6 1.0000
C7 C8 1.334(2)
C7 H7 0.9500
C8 C9 1.511(2)
C8 H8 0.9500
C9 C10 1.522(2)
C9 H9 1.0000
C10 H10A 0.9900
C10 H10B 0.9900
C11 H11A 0.9800
C11 H11B 0.9800
C11 H11C 0.9800
C12 C13 1.518(2)
C12 H12 1.0000
C13 C14 1.331(2)
C13 H13 0.9500
C14 C15 1.519(2)
C14 H14 0.9500
C15 H15 1.0000

loop_
_geom_torsion_atom_site_label_1
_geom_torsion_atom_site_label_2
_geom_torsion_atom_site_label_3
_geom_torsion_atom_site_label_4
_geom_torsion
C3 N1 C2 O1 3.3(2)
C3 N1 C2 C1 -176.21(12)
Cl3 C1 C2 O1 2.31(19)
Cl2 C1 C2 O1 -117.44(15)
Cl1 C1 C2 O1 121.82(15)
Cl3 C1 C2 N1 -178.15(11)
Cl2 C1 C2 N1 62.11(15)
Cl1 C1 C2 N1 -58.63(15)
C4 O3 C3 O2 2.1(2)
C4 O3 C3 N1 -177.67(11)
C2 N1 C3 O2 10.9(2)
C2 N1 C3 O3 -169.35(13)
C3 O3 C4 C5 -82.78(14)
C3 O3 C4 C9 154.86(12)
O3 C4 C5 C6 -171.21(10)
C9 C4 C5 C6 -52.00(15)
O3 C4 C5 C12 -55.99(14)
C9 C4 C5 C12 63.23(15)
C4 C5 C6 C7 14.26(16)
C12 C5 C6 C7 -109.21(12)
C4 C5 C6 C15 129.51(12)
C12 C5 C6 C15 6.04(13)
C5 C6 C7 C8 15.4(2)
C15 C6 C7 C8 -95.34(17)
C6 C7 C8 C9 -6.9(2)
C7 C8 C9 C4 -29.82(19)
C7 C8 C9 C10 -153.86(15)
O3 C4 C9 C8 178.43(11)
C5 C4 C9 C8 58.41(15)
O3 C4 C9 C10 -58.08(15)
C5 C4 C9 C10 -178.09(12)
C11 O4 C10 C9 177.87(13)
C8 C9 C10 O4 -84.13(14)
C4 C9 C10 O4 155.19(12)
C15 O5 C12 C13 50.39(12)
C15 O5 C12 C5 -58.17(12)
C4 C5 C12 O5 -91.02(13)
C6 C5 C12 O5 31.09(13)
C4 C5 C12 C13 162.90(12)
C6 C5 C12 C13 -74.99(13)
O5 C12 C13 C14 -33.51(15)
C5 C12 C13 C14 72.77(14)
C12 C13 C14 C15 1.55(16)
C12 O5 C15 C14 -49.28(12)
C12 O5 C15 C6 61.64(11)
C13 C14 C15 O5 30.84(15)
C13 C14 C15 C6 -73.49(15)
C7 C6 C15 O5 77.58(12)
C5 C6 C15 O5 -41.38(13)
C7 C6 C15 C14 -176.43(12)
C5 C6 C15 C14 64.61(13)

loop_
_cod_related_entry_id
_cod_related_entry_database
_cod_related_entry_code
1 ChemSpider 26591206
